data_4302412
loop_
_publ_author_name
'Zhongjian Zhang'
'Xiaoping Xu'
'Wenyi Li'
'Yingming Yao'
'Yong Zhang'
'Qi Shen'
'Yunjie Luo'

_publ_section_title
;
Synthesis of Rare-Earth Metal Amides Bearing an Imidazolidine-Bridged
Bis(phenolato) Ligand and Their Application in the Polymerization
of l-Lactide
;
_journal_name_full 'Inorganic Chemistry'
_journal_page_first 5715
_journal_page_last 5724
_journal_paper_doi 10.1021/ic802177y
_journal_volume 48
_journal_year 2009
_chemical_formula_moiety 'C43 H76 N3 O3 Si2 Yb, C7 H8'
_chemical_formula_sum 'C50 H84 N3 O3 Si2 Yb'
_chemical_formula_weight 1004.42
_chemical_name_systematic
; 
 ? 
;
_space_group_IT_number 14
_symmetry_cell_setting monoclinic
_symmetry_Int_Tables_number 14
_symmetry_space_group_name_Hall '-P 2ybc'
_symmetry_space_group_name_H-M 'P 1 21/c 1'
_atom_sites_solution_hydrogens geom
_atom_sites_solution_primary direct
_atom_sites_solution_secondary difmap
_audit_creation_method SHELXL-97
_cell_angle_alpha 90.00
_cell_angle_beta 111.367(2)
_cell_angle_gamma 90.00
_cell_formula_units_Z 4
_cell_length_a 14.5090(18)
_cell_length_b 32.814(4)
_cell_length_c 12.0587(15)
_cell_measurement_reflns_used 15869
_cell_measurement_temperature 223(2)
_cell_measurement_theta_max 25.3
_cell_measurement_theta_min 3.0
_cell_volume 5346.5(11)
_computing_cell_refinement CrystalClear
_computing_data_collection CrystalClear
_computing_data_reduction CrystalStructure
_computing_structure_refinement 'SHELXL-97 (Sheldrick, 1997)'
_computing_structure_solution 'SHELXS-97 (Sheldrick, 1990)'
_diffrn_ambient_temperature 223(2)
_diffrn_detector_area_resol_mean 7.31
_diffrn_measured_fraction_theta_full 0.996
_diffrn_measured_fraction_theta_max 0.996
_diffrn_measurement_device_type 'Rigaku Mercury'
_diffrn_measurement_method \w
_diffrn_radiation_monochromator graphite
_diffrn_radiation_source 'fine-focus sealed tube'
_diffrn_radiation_type MoK\a
_diffrn_radiation_wavelength 0.71070
_diffrn_reflns_av_R_equivalents 0.0613
_diffrn_reflns_av_sigmaI/netI 0.0545
_diffrn_reflns_limit_h_max 17
_diffrn_reflns_limit_h_min -17
_diffrn_reflns_limit_k_max 39
_diffrn_reflns_limit_k_min -34
_diffrn_reflns_limit_l_max 14
_diffrn_reflns_limit_l_min -13
_diffrn_reflns_number 46446
_diffrn_reflns_theta_full 25.34
_diffrn_reflns_theta_max 25.34
_diffrn_reflns_theta_min 3.02
_exptl_absorpt_coefficient_mu 1.833
_exptl_absorpt_correction_T_max 0.693
_exptl_absorpt_correction_T_min 0.514
_exptl_absorpt_correction_type multi-scan
_exptl_absorpt_process_details 'Jacobson, R. (1998) Private communication'
_exptl_crystal_colour yellow
_exptl_crystal_density_diffrn 1.248
_exptl_crystal_density_method 'not measured'
_exptl_crystal_description block
_exptl_crystal_F_000 2108
_exptl_crystal_size_max 0.41
_exptl_crystal_size_mid 0.40
_exptl_crystal_size_min 0.20
_refine_diff_density_max 1.609
_refine_diff_density_min -0.728
_refine_diff_density_rms 0.105
_refine_ls_extinction_method none
_refine_ls_goodness_of_fit_ref 1.181
_refine_ls_hydrogen_treatment constr
_refine_ls_matrix_type full
_refine_ls_number_parameters 511
_refine_ls_number_reflns 9757
_refine_ls_number_restraints 4
_refine_ls_restrained_S_all 1.182
_refine_ls_R_factor_all 0.0705
_refine_ls_R_factor_gt 0.0563
_refine_ls_shift/su_max 0.003
_refine_ls_shift/su_mean 0.000
_refine_ls_structure_factor_coef Fsqd
_refine_ls_weighting_details 'calc w=1/[\s^2^(Fo^2^)+(0.0256P)^2^+17.1628P] where P=(Fo^2^+2Fc^2^)/3'
_refine_ls_weighting_scheme calc
_refine_ls_wR_factor_gt 0.1053
_refine_ls_wR_factor_ref 0.1110
_reflns_number_gt 8374
_reflns_number_total 9757
_reflns_threshold_expression >2sigma(I)
_cod_data_source_file ic802177y_si_001_5.cif
_cod_data_source_block complex5
_cod_original_sg_symbol_H-M 'P 21/c'
_cod_database_code 4302412

loop_
_symmetry_equiv_pos_as_xyz
'x, y, z'
'-x, y+1/2, -z+1/2'
'-x, -y, -z'
'x, -y-1/2, z-1/2'

loop_
_atom_site_label
_atom_site_type_symbol
_atom_site_fract_x
_atom_site_fract_y
_atom_site_fract_z
_atom_site_U_iso_or_equiv
_atom_site_adp_type
_atom_site_occupancy
_atom_site_symmetry_multiplicity
_atom_site_calc_flag
_atom_site_refinement_flags
_atom_site_disorder_assembly
_atom_site_disorder_group
Yb1 Yb 0.596966(18) 0.639876(7) 0.80888(2) 0.02605(9) Uani 1 1 d . . .
Si1 Si 0.81107(13) 0.69087(6) 0.86033(19) 0.0471(5) Uani 1 1 d . . .
Si2 Si 0.81252(13) 0.63964(6) 1.06471(18) 0.0462(5) Uani 1 1 d . . .
O1 O 0.5183(3) 0.65948(11) 0.6304(3) 0.0306(9) Uani 1 1 d . . .
O2 O 0.5280(3) 0.58630(12) 0.8405(3) 0.0316(9) Uani 1 1 d . . .
O3 O 0.6794(3) 0.59284(13) 0.7249(4) 0.0422(11) Uani 1 1 d . . .
N1 N 0.5211(3) 0.70729(13) 0.8241(4) 0.0263(10) Uani 1 1 d . . .
N2 N 0.5148(3) 0.66058(14) 0.9497(4) 0.0277(10) Uani 1 1 d . . .
N3 N 0.7505(3) 0.65917(15) 0.9243(5) 0.0355(12) Uani 1 1 d . . .
C1 C 0.4445(4) 0.68354(17) 0.5620(5) 0.0271(12) Uani 1 1 d . . .
C2 C 0.3889(4) 0.67360(17) 0.4410(5) 0.0294(13) Uani 1 1 d . . .
C3 C 0.3080(4) 0.69809(18) 0.3779(5) 0.0332(14) Uani 1 1 d . . .
H3 H 0.2709 0.6912 0.2984 0.040 Uiso 1 1 calc R . .
C4 C 0.2789(4) 0.73214(17) 0.4257(5) 0.0303(13) Uani 1 1 d . . .
C5 C 0.3385(4) 0.74272(16) 0.5409(5) 0.0282(13) Uani 1 1 d . . .
H5 H 0.3231 0.7664 0.5746 0.034 Uiso 1 1 calc R . .
C6 C 0.4199(4) 0.71983(17) 0.6084(5) 0.0277(12) Uani 1 1 d . . .
C7 C 0.4460(4) 0.57504(17) 0.8582(5) 0.0289(13) Uani 1 1 d . . .
C8 C 0.3949(4) 0.53807(16) 0.8107(5) 0.0290(13) Uani 1 1 d . . .
C9 C 0.3043(4) 0.53078(18) 0.8213(5) 0.0348(14) Uani 1 1 d . . .
H9 H 0.2698 0.5070 0.7861 0.042 Uiso 1 1 calc R . .
C10 C 0.2609(4) 0.55650(17) 0.8810(5) 0.0309(13) Uani 1 1 d . . .
C11 C 0.3166(4) 0.59027(17) 0.9353(5) 0.0310(13) Uani 1 1 d . . .
H11 H 0.2914 0.6080 0.9785 0.037 Uiso 1 1 calc R . .
C12 C 0.4075(4) 0.59883(16) 0.9285(5) 0.0269(12) Uani 1 1 d . . .
C13 C 0.4824(4) 0.73701(17) 0.7289(5) 0.0324(13) Uani 1 1 d . . .
H13A H 0.5382 0.7518 0.7207 0.039 Uiso 1 1 calc R . .
H13B H 0.4424 0.7568 0.7526 0.039 Uiso 1 1 calc R . .
C14 C 0.4465(4) 0.68265(17) 0.8470(5) 0.0276(12) Uani 1 1 d . . .
H14A H 0.4114 0.6645 0.7804 0.033 Uiso 1 1 calc R . .
H14B H 0.3989 0.6992 0.8676 0.033 Uiso 1 1 calc R . .
C15 C 0.5747(4) 0.72704(17) 0.9419(5) 0.0319(13) Uani 1 1 d . . .
H15A H 0.5420 0.7523 0.9507 0.038 Uiso 1 1 calc R . .
H15B H 0.6437 0.7329 0.9528 0.038 Uiso 1 1 calc R . .
C16 C 0.5676(4) 0.69418(17) 1.0288(5) 0.0331(14) Uani 1 1 d . . .
H16A H 0.6335 0.6855 1.0820 0.040 Uiso 1 1 calc R . .
H16B H 0.5303 0.7041 1.0767 0.040 Uiso 1 1 calc R . .
C17 C 0.4675(4) 0.63251(17) 1.0065(5) 0.0329(13) Uani 1 1 d . . .
H17A H 0.4241 0.6483 1.0364 0.039 Uiso 1 1 calc R . .
H17B H 0.5190 0.6202 1.0754 0.039 Uiso 1 1 calc R . .
C18 C 0.4183(5) 0.63826(18) 0.3775(5) 0.0381(15) Uani 1 1 d . . .
C19 C 0.3479(6) 0.6330(2) 0.2490(6) 0.055(2) Uani 1 1 d . . .
H19A H 0.2817 0.6275 0.2474 0.083 Uiso 1 1 calc R . .
H19B H 0.3699 0.6105 0.2129 0.083 Uiso 1 1 calc R . .
H19C H 0.3471 0.6578 0.2048 0.083 Uiso 1 1 calc R . .
C20 C 0.5216(5) 0.64713(19) 0.3753(6) 0.0453(17) Uani 1 1 d . . .
H20A H 0.5180 0.6703 0.3239 0.068 Uiso 1 1 calc R . .
H20B H 0.5452 0.6235 0.3453 0.068 Uiso 1 1 calc R . .
H20C H 0.5669 0.6532 0.4553 0.068 Uiso 1 1 calc R . .
C21 C 0.4171(5) 0.59801(19) 0.4410(6) 0.0461(17) Uani 1 1 d . . .
H21A H 0.4579 0.6005 0.5247 0.069 Uiso 1 1 calc R . .
H21B H 0.4429 0.5764 0.4056 0.069 Uiso 1 1 calc R . .
H21C H 0.3497 0.5916 0.4330 0.069 Uiso 1 1 calc R . .
C22 C 0.1833(4) 0.75508(19) 0.3548(5) 0.0357(14) Uani 1 1 d . . .
C23 C 0.0967(5) 0.7310(2) 0.3645(7) 0.061(2) Uani 1 1 d . . .
H23A H 0.0937 0.7044 0.3279 0.091 Uiso 1 1 calc R . .
H23B H 0.0355 0.7456 0.3240 0.091 Uiso 1 1 calc R . .
H23C H 0.1059 0.7276 0.4477 0.091 Uiso 1 1 calc R . .
C24 C 0.1702(6) 0.7586(3) 0.2237(6) 0.063(2) Uani 1 1 d . . .
H24A H 0.2272 0.7722 0.2170 0.094 Uiso 1 1 calc R . .
H24B H 0.1109 0.7741 0.1816 0.094 Uiso 1 1 calc R . .
H24C H 0.1642 0.7315 0.1892 0.094 Uiso 1 1 calc R . .
C25 C 0.1817(5) 0.7981(2) 0.4012(7) 0.0534(19) Uani 1 1 d . . .
H25A H 0.1836 0.7968 0.4824 0.080 Uiso 1 1 calc R . .
H25B H 0.1217 0.8118 0.3514 0.080 Uiso 1 1 calc R . .
H25C H 0.2389 0.8130 0.3995 0.080 Uiso 1 1 calc R . .
C26 C 0.4423(5) 0.50558(17) 0.7560(5) 0.0368(15) Uani 1 1 d . . .
C27 C 0.3771(6) 0.46746(19) 0.7163(7) 0.058(2) Uani 1 1 d . . .
H27A H 0.3119 0.4753 0.6620 0.087 Uiso 1 1 calc R . .
H27B H 0.3715 0.4542 0.7855 0.087 Uiso 1 1 calc R . .
H27C H 0.4068 0.4488 0.6765 0.087 Uiso 1 1 calc R . .
C28 C 0.5396(5) 0.4920(2) 0.8511(6) 0.0513(19) Uani 1 1 d . . .
H28A H 0.5762 0.4753 0.8147 0.077 Uiso 1 1 calc R . .
H28B H 0.5259 0.4762 0.9114 0.077 Uiso 1 1 calc R . .
H28C H 0.5786 0.5157 0.8877 0.077 Uiso 1 1 calc R . .
C29 C 0.4590(5) 0.52175(19) 0.6462(6) 0.0449(17) Uani 1 1 d . . .
H29A H 0.4877 0.5005 0.6132 0.067 Uiso 1 1 calc R . .
H29B H 0.5037 0.5449 0.6684 0.067 Uiso 1 1 calc R . .
H29C H 0.3962 0.5302 0.5871 0.067 Uiso 1 1 calc R . .
C30 C 0.1598(5) 0.54770(19) 0.8898(6) 0.0419(16) Uani 1 1 d D . .
C31 C 0.0983(10) 0.5871(4) 0.8699(13) 0.073(4) Uiso 0.65 1 d P . .
C31' C 0.080(2) 0.5742(9) 0.800(3) 0.079(8) Uiso 0.35 1 d P . .
C32 C 0.1758(11) 0.5305(5) 1.0129(13) 0.081(4) Uiso 0.65 1 d P . .
C32' C 0.157(2) 0.5627(9) 1.0099(19) 0.090(9) Uiso 0.35 1 d PD . .
C33 C 0.1004(10) 0.5164(4) 0.7961(12) 0.077(4) Uiso 0.65 1 d PD . .
C33' C 0.144(2) 0.5018(8) 0.908(2) 0.079(7) Uiso 0.35 1 d P . .
C34 C 0.7248(6) 0.7130(3) 0.7181(8) 0.072(3) Uani 1 1 d . . .
H34A H 0.6816 0.6918 0.6710 0.108 Uiso 1 1 calc R . .
H34B H 0.7626 0.7246 0.6739 0.108 Uiso 1 1 calc R . .
H34C H 0.6853 0.7342 0.7353 0.108 Uiso 1 1 calc R . .
C35 C 0.9085(6) 0.6650(3) 0.8184(9) 0.080(3) Uani 1 1 d . . .
H35A H 0.9646 0.6584 0.8899 0.120 Uiso 1 1 calc R . .
H35B H 0.9297 0.6830 0.7685 0.120 Uiso 1 1 calc R . .
H35C H 0.8817 0.6401 0.7751 0.120 Uiso 1 1 calc R . .
C36 C 0.8728(7) 0.7355(3) 0.9555(9) 0.088(3) Uani 1 1 d . . .
H36A H 0.8243 0.7507 0.9767 0.131 Uiso 1 1 calc R . .
H36B H 0.9013 0.7530 0.9116 0.131 Uiso 1 1 calc R . .
H36C H 0.9246 0.7259 1.0272 0.131 Uiso 1 1 calc R . .
C37 C 0.8429(6) 0.6786(3) 1.1888(7) 0.074(3) Uani 1 1 d . . .
H37A H 0.8868 0.6991 1.1775 0.111 Uiso 1 1 calc R . .
H37B H 0.8750 0.6652 1.2648 0.111 Uiso 1 1 calc R . .
H37C H 0.7823 0.6915 1.1876 0.111 Uiso 1 1 calc R . .
C38 C 0.9346(6) 0.6153(3) 1.0860(8) 0.086(3) Uani 1 1 d . . .
H38A H 0.9263 0.5959 1.0224 0.129 Uiso 1 1 calc R . .
H38B H 0.9590 0.6013 1.1621 0.129 Uiso 1 1 calc R . .
H38C H 0.9816 0.6361 1.0845 0.129 Uiso 1 1 calc R . .
C39 C 0.7364(5) 0.5993(2) 1.1014(7) 0.056(2) Uani 1 1 d . . .
H39A H 0.6801 0.6119 1.1130 0.085 Uiso 1 1 calc R . .
H39B H 0.7765 0.5853 1.1737 0.085 Uiso 1 1 calc R . .
H39C H 0.7131 0.5799 1.0363 0.085 Uiso 1 1 calc R . .
C40 C 0.7381(6) 0.5614(2) 0.8027(7) 0.068(2) Uani 1 1 d . . .
H40A H 0.6995 0.5469 0.8422 0.081 Uiso 1 1 calc R . .
H40B H 0.7971 0.5730 0.8636 0.081 Uiso 1 1 calc R . .
C41 C 0.7663(8) 0.5332(3) 0.7226(9) 0.094(3) Uani 1 1 d . . .
H41A H 0.8311 0.5209 0.7652 0.112 Uiso 1 1 calc R . .
H41B H 0.7172 0.5115 0.6928 0.112 Uiso 1 1 calc R . .
C42 C 0.7694(8) 0.5584(3) 0.6259(8) 0.098(4) Uani 1 1 d . . .
H42A H 0.7525 0.5425 0.5524 0.118 Uiso 1 1 calc R . .
H42B H 0.8354 0.5703 0.6448 0.118 Uiso 1 1 calc R . .
C43 C 0.6943(6) 0.5909(3) 0.6135(7) 0.069(2) Uani 1 1 d . . .
H43A H 0.7182 0.6171 0.5960 0.083 Uiso 1 1 calc R . .
H43B H 0.6321 0.5842 0.5486 0.083 Uiso 1 1 calc R . .
C44 C 0.1286(8) 0.6091(3) 0.5393(9) 0.087(3) Uiso 1 1 d . . .
C45 C 0.1348(10) 0.5697(4) 0.4996(11) 0.122(4) Uiso 1 1 d . . .
H45 H 0.1959 0.5574 0.5096 0.146 Uiso 1 1 calc R . .
C46 C 0.0439(12) 0.5494(5) 0.4434(14) 0.161(6) Uiso 1 1 d . . .
H46 H 0.0427 0.5228 0.4143 0.193 Uiso 1 1 calc R . .
C47 C -0.0430(10) 0.5690(4) 0.4315(11) 0.122(4) Uiso 1 1 d D . .
H47 H -0.1018 0.5546 0.3913 0.146 Uiso 1 1 calc R . .
C48 C -0.0536(10) 0.6070(4) 0.4714(12) 0.143(5) Uiso 1 1 d D . .
H48 H -0.1146 0.6187 0.4643 0.172 Uiso 1 1 calc R . .
C49 C 0.0392(8) 0.6264(4) 0.5251(10) 0.107(4) Uiso 1 1 d D . .
H49 H 0.0394 0.6532 0.5530 0.128 Uiso 1 1 calc R . .
C50 C 0.2228(8) 0.6305(3) 0.6011(10) 0.101(3) Uiso 1 1 d . . .
H50A H 0.2775 0.6117 0.6158 0.151 Uiso 1 1 calc R . .
H50B H 0.2233 0.6412 0.6763 0.151 Uiso 1 1 calc R . .
H50C H 0.2297 0.6528 0.5519 0.151 Uiso 1 1 calc R . .

loop_
_atom_site_aniso_label
_atom_site_aniso_U_11
_atom_site_aniso_U_22
_atom_site_aniso_U_33
_atom_site_aniso_U_23
_atom_site_aniso_U_13
_atom_site_aniso_U_12
Yb1 0.02595(14) 0.02600(14) 0.02764(14) 0.00098(11) 0.01151(10) 0.00260(11)
Si1 0.0320(10) 0.0484(12) 0.0640(13) 0.0012(9) 0.0213(9) -0.0085(8)
Si2 0.0300(9) 0.0471(11) 0.0541(12) 0.0070(9) 0.0064(9) 0.0038(8)
O1 0.037(2) 0.029(2) 0.027(2) -0.0003(17) 0.0122(18) 0.0072(18)
O2 0.036(2) 0.032(2) 0.034(2) -0.0030(17) 0.0207(19) -0.0013(18)
O3 0.047(3) 0.045(3) 0.041(3) 0.004(2) 0.023(2) 0.018(2)
N1 0.026(2) 0.024(2) 0.025(2) -0.0057(19) 0.004(2) -0.0042(19)
N2 0.031(3) 0.030(3) 0.023(2) -0.0036(19) 0.011(2) -0.002(2)
N3 0.024(3) 0.036(3) 0.048(3) -0.001(2) 0.016(2) -0.003(2)
C1 0.030(3) 0.029(3) 0.026(3) 0.002(2) 0.013(3) 0.003(2)
C2 0.037(3) 0.027(3) 0.030(3) 0.003(2) 0.019(3) 0.002(3)
C3 0.039(3) 0.039(4) 0.021(3) 0.003(2) 0.010(3) 0.001(3)
C4 0.026(3) 0.034(3) 0.033(3) 0.005(3) 0.014(3) 0.003(2)
C5 0.032(3) 0.023(3) 0.035(3) 0.001(2) 0.018(3) 0.000(2)
C6 0.028(3) 0.027(3) 0.029(3) -0.002(2) 0.012(3) 0.001(2)
C7 0.028(3) 0.030(3) 0.028(3) 0.003(2) 0.009(3) 0.003(2)
C8 0.042(3) 0.020(3) 0.025(3) 0.004(2) 0.012(3) 0.002(2)
C9 0.039(4) 0.031(3) 0.036(3) 0.002(3) 0.016(3) -0.001(3)
C10 0.031(3) 0.026(3) 0.039(3) 0.005(3) 0.016(3) 0.002(2)
C11 0.034(3) 0.032(3) 0.028(3) 0.003(2) 0.012(3) 0.007(3)
C12 0.034(3) 0.023(3) 0.024(3) 0.000(2) 0.012(3) 0.000(2)
C13 0.041(3) 0.027(3) 0.028(3) -0.002(2) 0.011(3) 0.002(3)
C14 0.028(3) 0.027(3) 0.027(3) 0.001(2) 0.008(2) 0.001(2)
C15 0.036(3) 0.024(3) 0.031(3) -0.006(2) 0.007(3) -0.003(2)
C16 0.037(3) 0.031(3) 0.027(3) -0.009(2) 0.007(3) -0.003(3)
C17 0.043(4) 0.029(3) 0.029(3) 0.000(2) 0.017(3) -0.001(3)
C18 0.059(4) 0.032(3) 0.026(3) -0.002(3) 0.018(3) 0.005(3)
C19 0.084(6) 0.048(4) 0.032(4) -0.004(3) 0.019(4) 0.015(4)
C20 0.065(5) 0.038(4) 0.045(4) 0.004(3) 0.034(4) 0.013(3)
C21 0.069(5) 0.031(4) 0.037(4) 0.002(3) 0.016(3) 0.002(3)
C22 0.025(3) 0.038(4) 0.042(4) 0.006(3) 0.009(3) 0.007(3)
C23 0.028(4) 0.068(5) 0.085(6) 0.008(4) 0.019(4) -0.004(3)
C24 0.058(5) 0.087(6) 0.041(4) 0.017(4) 0.015(4) 0.035(4)
C25 0.035(4) 0.050(4) 0.067(5) -0.001(4) 0.009(4) 0.019(3)
C26 0.060(4) 0.024(3) 0.037(3) 0.002(3) 0.030(3) 0.004(3)
C27 0.090(6) 0.027(4) 0.080(6) -0.018(4) 0.057(5) -0.004(4)
C28 0.071(5) 0.041(4) 0.053(4) 0.011(3) 0.036(4) 0.022(4)
C29 0.068(5) 0.035(4) 0.040(4) -0.002(3) 0.030(4) 0.003(3)
C30 0.035(3) 0.037(4) 0.055(4) 0.007(3) 0.017(3) 0.003(3)
C34 0.060(5) 0.084(6) 0.080(6) 0.031(5) 0.033(5) -0.006(4)
C35 0.057(5) 0.089(7) 0.110(8) 0.012(6) 0.051(5) 0.005(5)
C36 0.103(7) 0.072(6) 0.100(7) -0.021(5) 0.051(6) -0.050(6)
C37 0.072(6) 0.074(6) 0.052(5) -0.005(4) -0.008(4) -0.013(5)
C38 0.047(5) 0.114(8) 0.087(7) 0.032(6) 0.013(5) 0.030(5)
C39 0.056(5) 0.042(4) 0.061(5) 0.009(3) 0.008(4) 0.003(3)
C40 0.084(6) 0.066(5) 0.070(5) 0.028(4) 0.048(5) 0.048(5)
C41 0.116(8) 0.073(7) 0.106(8) 0.013(6) 0.057(7) 0.054(6)
C42 0.114(8) 0.130(9) 0.063(6) 0.006(6) 0.047(6) 0.066(7)
C43 0.073(6) 0.091(7) 0.055(5) 0.005(4) 0.036(4) 0.032(5)

loop_
_atom_type_symbol
_atom_type_description
_atom_type_scat_dispersion_real
_atom_type_scat_dispersion_imag
_atom_type_scat_source
C C 0.0033 0.0016 'International Tables Vol C Tables 4.2.6.8 and 6.1.1.4'
H H 0.0000 0.0000 'International Tables Vol C Tables 4.2.6.8 and 6.1.1.4'
N N 0.0061 0.0033 'International Tables Vol C Tables 4.2.6.8 and 6.1.1.4'
O O 0.0106 0.0060 'International Tables Vol C Tables 4.2.6.8 and 6.1.1.4'
Si Si 0.0817 0.0704 'International Tables Vol C Tables 4.2.6.8 and 6.1.1.4'
Yb Yb -0.3850 5.5486 'International Tables Vol C Tables 4.2.6.8 and 6.1.1.4'

loop_
_geom_angle_atom_site_label_1
_geom_angle_atom_site_label_2
_geom_angle_atom_site_label_3
_geom_angle
_geom_angle_site_symmetry_1
_geom_angle_site_symmetry_3
_geom_angle_publ_flag
O2 Yb1 O1 108.44(15) . . ?
O2 Yb1 N3 123.22(17) . . ?
O1 Yb1 N3 125.81(17) . . ?
O2 Yb1 O3 83.28(15) . . ?
O1 Yb1 O3 86.21(14) . . ?
N3 Yb1 O3 84.74(17) . . ?
O2 Yb1 N2 74.35(14) . . ?
O1 Yb1 N2 113.02(14) . . ?
N3 Yb1 N2 96.51(16) . . ?
O3 Yb1 N2 154.05(15) . . ?
O2 Yb1 N1 117.96(14) . . ?
O1 Yb1 N1 73.75(14) . . ?
N3 Yb1 N1 93.93(16) . . ?
O3 Yb1 N1 154.28(15) . . ?
N2 Yb1 N1 51.65(15) . . ?
O2 Yb1 C14 86.45(15) . . ?
O1 Yb1 C14 81.39(15) . . ?
N3 Yb1 C14 114.72(17) . . ?
O3 Yb1 C14 160.52(16) . . ?
N2 Yb1 C14 31.76(15) . . ?
N1 Yb1 C14 31.53(15) . . ?
O2 Yb1 Si1 146.91(11) . . ?
O1 Yb1 Si1 98.85(11) . . ?
N3 Yb1 Si1 26.98(13) . . ?
O3 Yb1 Si1 80.18(12) . . ?
N2 Yb1 Si1 112.01(11) . . ?
N1 Yb1 Si1 87.04(11) . . ?
C14 Yb1 Si1 116.47(12) . . ?
O2 Yb1 Si2 99.67(11) . . ?
O1 Yb1 Si2 150.04(11) . . ?
N3 Yb1 Si2 24.33(13) . . ?
O3 Yb1 Si2 87.00(11) . . ?
N2 Yb1 Si2 84.03(11) . . ?
N1 Yb1 Si2 102.26(10) . . ?
C14 Yb1 Si2 111.09(12) . . ?
Si1 Yb1 Si2 51.21(5) . . ?
N3 Si1 C34 111.6(3) . . ?
N3 Si1 C35 114.1(3) . . ?
C34 Si1 C35 104.4(4) . . ?
N3 Si1 C36 114.0(3) . . ?
C34 Si1 C36 105.6(4) . . ?
C35 Si1 C36 106.3(4) . . ?
N3 Si1 Yb1 36.42(17) . . ?
C34 Si1 Yb1 76.1(2) . . ?
C35 Si1 Yb1 117.4(3) . . ?
C36 Si1 Yb1 134.5(3) . . ?
N3 Si2 C38 115.0(3) . . ?
N3 Si2 C39 110.6(3) . . ?
C38 Si2 C39 106.0(4) . . ?
N3 Si2 C37 114.3(3) . . ?
C38 Si2 C37 104.1(4) . . ?
C39 Si2 C37 106.1(4) . . ?
N3 Si2 Yb1 32.40(16) . . ?
C38 Si2 Yb1 128.2(3) . . ?
C39 Si2 Yb1 78.2(2) . . ?
C37 Si2 Yb1 124.8(3) . . ?
C1 O1 Yb1 144.0(3) . . ?
C7 O2 Yb1 139.7(3) . . ?
C43 O3 C40 108.7(5) . . ?
C43 O3 Yb1 133.9(4) . . ?
C40 O3 Yb1 117.0(4) . . ?
C13 N1 C14 114.9(4) . . ?
C13 N1 C15 112.1(4) . . ?
C14 N1 C15 103.0(4) . . ?
C13 N1 Yb1 126.0(3) . . ?
C14 N1 Yb1 84.3(3) . . ?
C15 N1 Yb1 111.2(3) . . ?
C17 N2 C14 114.8(4) . . ?
C17 N2 C16 113.0(4) . . ?
C14 N2 C16 102.1(4) . . ?
C17 N2 Yb1 124.7(3) . . ?
C14 N2 Yb1 84.4(3) . . ?
C16 N2 Yb1 112.2(3) . . ?
Si1 N3 Si2 119.8(3) . . ?
Si1 N3 Yb1 116.6(3) . . ?
Si2 N3 Yb1 123.3(3) . . ?
O1 C1 C6 120.8(5) . . ?
O1 C1 C2 121.5(5) . . ?
C6 C1 C2 117.8(5) . . ?
C3 C2 C1 118.5(5) . . ?
C3 C2 C18 119.7(5) . . ?
C1 C2 C18 121.8(5) . . ?
C4 C3 C2 123.9(5) . . ?
C4 C3 H3 118.1 . . ?
C2 C3 H3 118.1 . . ?
C5 C4 C3 116.3(5) . . ?
C5 C4 C22 122.9(5) . . ?
C3 C4 C22 120.8(5) . . ?
C6 C5 C4 122.6(5) . . ?
C6 C5 H5 118.7 . . ?
C4 C5 H5 118.7 . . ?
C5 C6 C1 120.5(5) . . ?
C5 C6 C13 116.5(5) . . ?
C1 C6 C13 122.9(5) . . ?
O2 C7 C12 121.0(5) . . ?
O2 C7 C8 122.2(5) . . ?
C12 C7 C8 116.8(5) . . ?
C9 C8 C7 118.7(5) . . ?
C9 C8 C26 120.4(5) . . ?
C7 C8 C26 120.8(5) . . ?
C8 C9 C10 124.2(6) . . ?
C8 C9 H9 117.9 . . ?
C10 C9 H9 117.9 . . ?
C11 C10 C9 115.5(5) . . ?
C11 C10 C30 121.6(5) . . ?
C9 C10 C30 122.8(5) . . ?
C12 C11 C10 122.6(5) . . ?
C12 C11 H11 118.7 . . ?
C10 C11 H11 118.7 . . ?
C11 C12 C7 121.3(5) . . ?
C11 C12 C17 117.3(5) . . ?
C7 C12 C17 121.2(5) . . ?
N1 C13 C6 115.6(5) . . ?
N1 C13 H13A 108.4 . . ?
C6 C13 H13A 108.4 . . ?
N1 C13 H13B 108.4 . . ?
C6 C13 H13B 108.4 . . ?
H13A C13 H13B 107.4 . . ?
N1 C14 N2 96.5(4) . . ?
N1 C14 Yb1 64.2(3) . . ?
N2 C14 Yb1 63.8(3) . . ?
N1 C14 H14A 112.4 . . ?
N2 C14 H14A 112.4 . . ?
Yb1 C14 H14A 76.2 . . ?
N1 C14 H14B 112.4 . . ?
N2 C14 H14B 112.4 . . ?
Yb1 C14 H14B 173.8 . . ?
H14A C14 H14B 110.0 . . ?
N1 C15 C16 101.7(4) . . ?
N1 C15 H15A 111.4 . . ?
C16 C15 H15A 111.4 . . ?
N1 C15 H15B 111.4 . . ?
C16 C15 H15B 111.4 . . ?
H15A C15 H15B 109.3 . . ?
N2 C16 C15 103.4(4) . . ?
N2 C16 H16A 111.1 . . ?
C15 C16 H16A 111.1 . . ?
N2 C16 H16B 111.1 . . ?
C15 C16 H16B 111.1 . . ?
H16A C16 H16B 109.0 . . ?
N2 C17 C12 115.7(5) . . ?
N2 C17 H17A 108.4 . . ?
C12 C17 H17A 108.4 . . ?
N2 C17 H17B 108.4 . . ?
C12 C17 H17B 108.4 . . ?
H17A C17 H17B 107.4 . . ?
C19 C18 C21 106.6(5) . . ?
C19 C18 C2 112.8(5) . . ?
C21 C18 C2 110.3(5) . . ?
C19 C18 C20 107.5(5) . . ?
C21 C18 C20 111.2(5) . . ?
C2 C18 C20 108.4(5) . . ?
C18 C19 H19A 109.5 . . ?
C18 C19 H19B 109.5 . . ?
H19A C19 H19B 109.5 . . ?
C18 C19 H19C 109.5 . . ?
H19A C19 H19C 109.5 . . ?
H19B C19 H19C 109.5 . . ?
C18 C20 H20A 109.5 . . ?
C18 C20 H20B 109.5 . . ?
H20A C20 H20B 109.5 . . ?
C18 C20 H20C 109.5 . . ?
H20A C20 H20C 109.5 . . ?
H20B C20 H20C 109.5 . . ?
C18 C21 H21A 109.5 . . ?
C18 C21 H21B 109.5 . . ?
H21A C21 H21B 109.5 . . ?
C18 C21 H21C 109.5 . . ?
H21A C21 H21C 109.5 . . ?
H21B C21 H21C 109.5 . . ?
C25 C22 C23 109.3(6) . . ?
C25 C22 C24 107.4(6) . . ?
C23 C22 C24 108.9(6) . . ?
C25 C22 C4 112.4(5) . . ?
C23 C22 C4 107.8(5) . . ?
C24 C22 C4 111.1(5) . . ?
C22 C23 H23A 109.5 . . ?
C22 C23 H23B 109.5 . . ?
H23A C23 H23B 109.5 . . ?
C22 C23 H23C 109.5 . . ?
H23A C23 H23C 109.5 . . ?
H23B C23 H23C 109.5 . . ?
C22 C24 H24A 109.5 . . ?
C22 C24 H24B 109.5 . . ?
H24A C24 H24B 109.5 . . ?
C22 C24 H24C 109.5 . . ?
H24A C24 H24C 109.5 . . ?
H24B C24 H24C 109.5 . . ?
C22 C25 H25A 109.5 . . ?
C22 C25 H25B 109.5 . . ?
H25A C25 H25B 109.5 . . ?
C22 C25 H25C 109.5 . . ?
H25A C25 H25C 109.5 . . ?
H25B C25 H25C 109.5 . . ?
C28 C26 C29 111.0(5) . . ?
C28 C26 C27 107.0(5) . . ?
C29 C26 C27 106.7(5) . . ?
C28 C26 C8 108.4(5) . . ?
C29 C26 C8 111.6(5) . . ?
C27 C26 C8 112.1(5) . . ?
C26 C27 H27A 109.5 . . ?
C26 C27 H27B 109.5 . . ?
H27A C27 H27B 109.5 . . ?
C26 C27 H27C 109.5 . . ?
H27A C27 H27C 109.5 . . ?
H27B C27 H27C 109.5 . . ?
C26 C28 H28A 109.5 . . ?
C26 C28 H28B 109.5 . . ?
H28A C28 H28B 109.5 . . ?
C26 C28 H28C 109.5 . . ?
H28A C28 H28C 109.5 . . ?
H28B C28 H28C 109.5 . . ?
C26 C29 H29A 109.5 . . ?
C26 C29 H29B 109.5 . . ?
H29A C29 H29B 109.5 . . ?
C26 C29 H29C 109.5 . . ?
H29A C29 H29C 109.5 . . ?
H29B C29 H29C 109.5 . . ?
C32 C30 C31' 134.7(13) . . ?
C32 C30 C10 109.0(7) . . ?
C31' C30 C10 109.9(11) . . ?
C32 C30 C33 108.3(9) . . ?
C31' C30 C33 77.6(13) . . ?
C10 C30 C33 111.6(7) . . ?
C32 C30 C31 109.7(9) . . ?
C31' C30 C31 33.6(11) . . ?
C10 C30 C31 110.2(7) . . ?
C33 C30 C31 108.0(9) . . ?
C32 C30 C32' 41.5(11) . . ?
C31' C30 C32' 102.0(16) . . ?
C10 C30 C32' 110.8(12) . . ?
C33 C30 C32' 134.7(13) . . ?
C31 C30 C32' 70.6(13) . . ?
C32 C30 C33' 58.9(11) . . ?
C31' C30 C33' 122.6(15) . . ?
C10 C30 C33' 112.5(11) . . ?
C33 C30 C33' 51.8(11) . . ?
C31 C30 C33' 137.2(12) . . ?
C32' C30 C33' 97.2(16) . . ?
Si1 C34 H34A 109.5 . . ?
Si1 C34 H34B 109.5 . . ?
H34A C34 H34B 109.5 . . ?
Si1 C34 H34C 109.5 . . ?
H34A C34 H34C 109.5 . . ?
H34B C34 H34C 109.5 . . ?
Si1 C35 H35A 109.5 . . ?
Si1 C35 H35B 109.5 . . ?
H35A C35 H35B 109.5 . . ?
Si1 C35 H35C 109.5 . . ?
H35A C35 H35C 109.5 . . ?
H35B C35 H35C 109.5 . . ?
Si1 C36 H36A 109.5 . . ?
Si1 C36 H36B 109.5 . . ?
H36A C36 H36B 109.5 . . ?
Si1 C36 H36C 109.5 . . ?
H36A C36 H36C 109.5 . . ?
H36B C36 H36C 109.5 . . ?
Si2 C37 H37A 109.5 . . ?
Si2 C37 H37B 109.5 . . ?
H37A C37 H37B 109.5 . . ?
Si2 C37 H37C 109.5 . . ?
H37A C37 H37C 109.5 . . ?
H37B C37 H37C 109.5 . . ?
Si2 C38 H38A 109.5 . . ?
Si2 C38 H38B 109.5 . . ?
H38A C38 H38B 109.5 . . ?
Si2 C38 H38C 109.5 . . ?
H38A C38 H38C 109.5 . . ?
H38B C38 H38C 109.5 . . ?
Si2 C39 H39A 109.5 . . ?
Si2 C39 H39B 109.5 . . ?
H39A C39 H39B 109.5 . . ?
Si2 C39 H39C 109.5 . . ?
H39A C39 H39C 109.5 . . ?
H39B C39 H39C 109.5 . . ?
O3 C40 C41 104.9(6) . . ?
O3 C40 H40A 110.8 . . ?
C41 C40 H40A 110.8 . . ?
O3 C40 H40B 110.8 . . ?
C41 C40 H40B 110.8 . . ?
H40A C40 H40B 108.8 . . ?
C42 C41 C40 105.4(7) . . ?
C42 C41 H41A 110.7 . . ?
C40 C41 H41A 110.7 . . ?
C42 C41 H41B 110.7 . . ?
C40 C41 H41B 110.7 . . ?
H41A C41 H41B 108.8 . . ?
C41 C42 C43 104.6(7) . . ?
C41 C42 H42A 110.8 . . ?
C43 C42 H42A 110.8 . . ?
C41 C42 H42B 110.8 . . ?
C43 C42 H42B 110.8 . . ?
H42A C42 H42B 108.9 . . ?
O3 C43 C42 107.0(6) . . ?
O3 C43 H43A 110.3 . . ?
C42 C43 H43A 110.3 . . ?
O3 C43 H43B 110.3 . . ?
C42 C43 H43B 110.3 . . ?
H43A C43 H43B 108.6 . . ?
C49 C44 C45 121.3(11) . . ?
C49 C44 C50 121.8(10) . . ?
C45 C44 C50 116.9(11) . . ?
C44 C45 C46 115.9(13) . . ?
C44 C45 H45 122.1 . . ?
C46 C45 H45 122.1 . . ?
C47 C46 C45 119.4(16) . . ?
C47 C46 H46 120.3 . . ?
C45 C46 H46 120.3 . . ?
C48 C47 C46 127.3(15) . . ?
C48 C47 H47 116.3 . . ?
C46 C47 H47 116.3 . . ?
C47 C48 C49 111.3(13) . . ?
C47 C48 H48 124.4 . . ?
C49 C48 H48 124.4 . . ?
C44 C49 C48 124.8(12) . . ?
C44 C49 H49 117.6 . . ?
C48 C49 H49 117.6 . . ?
C44 C50 H50A 109.5 . . ?
C44 C50 H50B 109.5 . . ?
H50A C50 H50B 109.5 . . ?
C44 C50 H50C 109.5 . . ?
H50A C50 H50C 109.5 . . ?
H50B C50 H50C 109.5 . . ?

loop_
_geom_bond_atom_site_label_1
_geom_bond_atom_site_label_2
_geom_bond_distance
_geom_bond_site_symmetry_2
_geom_bond_publ_flag
Yb1 O2 2.125(4) . ?
Yb1 O1 2.135(4) . ?
Yb1 N3 2.245(5) . ?
Yb1 O3 2.391(4) . ?
Yb1 N2 2.499(4) . ?
Yb1 N1 2.507(4) . ?
Yb1 C14 2.771(6) . ?
Yb1 Si1 3.3808(18) . ?
Yb1 Si2 3.5025(19) . ?
Si1 N3 1.716(5) . ?
Si1 C34 1.863(8) . ?
Si1 C35 1.869(8) . ?
Si1 C36 1.875(8) . ?
Si2 N3 1.726(5) . ?
Si2 C38 1.873(8) . ?
Si2 C39 1.876(7) . ?
Si2 C37 1.895(8) . ?
O1 C1 1.344(6) . ?
O2 C7 1.335(6) . ?
O3 C43 1.438(8) . ?
O3 C40 1.445(8) . ?
N1 C13 1.454(7) . ?
N1 C14 1.457(7) . ?
N1 C15 1.496(7) . ?
N2 C17 1.459(7) . ?
N2 C14 1.465(7) . ?
N2 C16 1.477(7) . ?
C1 C6 1.416(7) . ?
C1 C2 1.425(8) . ?
C2 C3 1.397(8) . ?
C2 C18 1.533(8) . ?
C3 C4 1.391(8) . ?
C3 H3 0.9400 . ?
C4 C5 1.387(8) . ?
C4 C22 1.536(8) . ?
C5 C6 1.385(8) . ?
C5 H5 0.9400 . ?
C6 C13 1.514(8) . ?
C7 C12 1.408(8) . ?
C7 C8 1.429(8) . ?
C8 C9 1.387(8) . ?
C8 C26 1.541(8) . ?
C9 C10 1.399(8) . ?
C9 H9 0.9400 . ?
C10 C11 1.387(8) . ?
C10 C30 1.537(8) . ?
C11 C12 1.381(8) . ?
C11 H11 0.9400 . ?
C12 C17 1.506(8) . ?
C13 H13A 0.9800 . ?
C13 H13B 0.9800 . ?
C14 H14A 0.9800 . ?
C14 H14B 0.9800 . ?
C15 C16 1.533(8) . ?
C15 H15A 0.9800 . ?
C15 H15B 0.9800 . ?
C16 H16A 0.9800 . ?
C16 H16B 0.9800 . ?
C17 H17A 0.9800 . ?
C17 H17B 0.9800 . ?
C18 C19 1.523(9) . ?
C18 C21 1.530(8) . ?
C18 C20 1.537(9) . ?
C19 H19A 0.9700 . ?
C19 H19B 0.9700 . ?
C19 H19C 0.9700 . ?
C20 H20A 0.9700 . ?
C20 H20B 0.9700 . ?
C20 H20C 0.9700 . ?
C21 H21A 0.9700 . ?
C21 H21B 0.9700 . ?
C21 H21C 0.9700 . ?
C22 C25 1.521(9) . ?
C22 C23 1.524(9) . ?
C22 C24 1.526(9) . ?
C23 H23A 0.9700 . ?
C23 H23B 0.9700 . ?
C23 H23C 0.9700 . ?
C24 H24A 0.9700 . ?
C24 H24B 0.9700 . ?
C24 H24C 0.9700 . ?
C25 H25A 0.9700 . ?
C25 H25B 0.9700 . ?
C25 H25C 0.9700 . ?
C26 C28 1.525(9) . ?
C26 C29 1.526(8) . ?
C26 C27 1.536(9) . ?
C27 H27A 0.9700 . ?
C27 H27B 0.9700 . ?
C27 H27C 0.9700 . ?
C28 H28A 0.9700 . ?
C28 H28B 0.9700 . ?
C28 H28C 0.9700 . ?
C29 H29A 0.9700 . ?
C29 H29B 0.9700 . ?
C29 H29C 0.9700 . ?
C30 C32 1.525(16) . ?
C30 C31' 1.53(3) . ?
C30 C33 1.537(12) . ?
C30 C31 1.539(15) . ?
C30 C32' 1.543(17) . ?
C30 C33' 1.55(3) . ?
C34 H34A 0.9700 . ?
C34 H34B 0.9700 . ?
C34 H34C 0.9700 . ?
C35 H35A 0.9700 . ?
C35 H35B 0.9700 . ?
C35 H35C 0.9700 . ?
C36 H36A 0.9700 . ?
C36 H36B 0.9700 . ?
C36 H36C 0.9700 . ?
C37 H37A 0.9700 . ?
C37 H37B 0.9700 . ?
C37 H37C 0.9700 . ?
C38 H38A 0.9700 . ?
C38 H38B 0.9700 . ?
C38 H38C 0.9700 . ?
C39 H39A 0.9700 . ?
C39 H39B 0.9700 . ?
C39 H39C 0.9700 . ?
C40 C41 1.496(11) . ?
C40 H40A 0.9800 . ?
C40 H40B 0.9800 . ?
C41 C42 1.443(12) . ?
C41 H41A 0.9800 . ?
C41 H41B 0.9800 . ?
C42 C43 1.492(11) . ?
C42 H42A 0.9800 . ?
C42 H42B 0.9800 . ?
C43 H43A 0.9800 . ?
C43 H43B 0.9800 . ?
C44 C49 1.369(13) . ?
C44 C45 1.393(15) . ?
C44 C50 1.475(13) . ?
C45 C46 1.411(17) . ?
C45 H45 0.9400 . ?
C46 C47 1.376(17) . ?
C46 H46 0.9400 . ?
C47 C48 1.365(13) . ?
C47 H47 0.9400 . ?
C48 C49 1.415(13) . ?
C48 H48 0.9400 . ?
C49 H49 0.9400 . ?
C50 H50A 0.9700 . ?
C50 H50B 0.9700 . ?
C50 H50C 0.9700 . ?
